data_8100909
loop_
_publ_author_name
'Gesing, Thorsten M.'
'R\"uscher, Claus H.'
'Hussain, Altaf'

_publ_section_title
;
Crystal structure of rubidium niobium tungsten bronzes, Rb~x~Nb~y~W~1--y~O~3~ 
(x &#x2248; 0.3; y = 0.13, 0.19)
;
_journal_issue 1
_journal_name_full 'Zeitschrift f\"ur Kristallographie - New Crystal Structures'
_journal_page_first 37
_journal_page_last 38
_journal_volume 216
_journal_year 2001
_chemical_formula_analytical Rb0.3Nb0.2W0.8O3
_chemical_formula_structural Rb0.3Nb0.2W0.8O3
_chemical_formula_sum 'Nb0.19 O3 Rb0.3 W0.81'
_chemical_formula_weight 239.303
_chemical_formula_weight_meas 239.133
_symmetry_Int_Tables_number 193
_symmetry_space_group_name_Hall -P_6c_2
_symmetry_space_group_name_H-M 'P 63/m c m'
_cell_angle_alpha 90.000
_cell_angle_beta 90.000
_cell_angle_gamma 120.000
_cell_formula_units_Z 6
_cell_length_a 7.3887(16)
_cell_length_b 7.3887(16)
_cell_length_c 7.5615(12)
_cell_volume 357.5(1)
_diffrn_ambient_temperature 293(2)
_exptl_crystal_density_meas 6.689
_refine_ls_R_factor_obs 0.017
_cod_original_formula_sum 'Rb0.30 Nb0.19 W0.81 O3'
_cod_database_code 8100909

loop_
_atom_site_label
_atom_site_type_symbol
_atom_site_fract_x
_atom_site_fract_y
_atom_site_fract_z
_atom_site_occupancy
_atom_site_symmetry_multiplicity
_atom_site_Wyckoff_symbol
_atom_site_attached_hydrogens
_atom_site_calc_flag
_atom_site_thermal_displace_type
_atom_site_U_iso_or_equiv
Rb Rb 0.0000 0.0000 0.0000 0.89(4) 2 b ? d Uiso 1.3(7)
Nb Nb 0.4800(9) 0.0000 0.2500 0.19(3) 6 g ? d Uiso 0.16(9)
W W 0.4800(9) 0.0000 0.2500 0.81(3) 6 g ? d Uiso 0.16(9)
O1 O 0.5000 0.0000 0.0000 1.0000 6 f ? d Uiso 1.9(3)
O2 O 0.3765(42) 0.1608(51) 0.2500 1.0000 12 j ? d Uiso 1.9(3)
